data_4517651
loop_
_publ_author_name
'Waters, Scott E.'
'Robb, Brian H.'
'Marshak, Michael P.'

_publ_section_title
;
 Effect of Chelation on Iron--Chromium Redox Flow Batteries
;
_journal_name_full 'ACS Energy Letters'
_journal_page_first 1758
_journal_page_last 1762
_journal_paper_doi 10.1021/acsenergylett.0c00761
_journal_year 2020
_chemical_formula_moiety 'C14 H22 Fe K2 N3 O12, H2 O'
_chemical_formula_sum 'C14 H24 Fe K2 N3 O13'
_chemical_formula_weight 576.41
_space_group_crystal_system monoclinic
_space_group_IT_number 13
_space_group_name_Hall '-P 2yc'
_space_group_name_H-M_alt 'P 1 2/c 1'
_atom_sites_solution_hydrogens mixed
_atom_sites_solution_primary dual
_audit_creation_date 2020-02-26
_audit_creation_method
;
Olex2 1.2
(compiled 2018.05.29 svn.r3508 for OlexSys, GUI svn.r5506)
;
_cell_angle_alpha 90
_cell_angle_beta 94.386(3)
_cell_angle_gamma 90
_cell_formula_units_Z 4
_cell_length_a 16.1983(15)
_cell_length_b 6.9475(7)
_cell_length_c 18.7656(17)
_cell_measurement_reflns_used 9168
_cell_measurement_temperature 110(2)
_cell_measurement_theta_max 30.640
_cell_measurement_theta_min 2.670
_cell_volume 2105.7(3)
_computing_cell_refinement 'SAINT V8.38A (?, 2016)'
_computing_data_reduction 'SAINT V8.38A (?, 2016)'
_computing_molecular_graphics 'Olex2 (Dolomanov et al., 2009)'
_computing_publication_material 'Olex2 (Dolomanov et al., 2009)'
_computing_structure_refinement 'XL (Sheldrick, 2008)'
_computing_structure_solution 'XT (Sheldrick, 2015)'
_diffrn_ambient_temperature 110.0
_diffrn_measured_fraction_theta_full 0.994
_diffrn_measured_fraction_theta_max 0.994
_diffrn_measurement_device_type 'Bruker APEX-II CCD'
_diffrn_measurement_method '\f and \w scans'
_diffrn_radiation_type MoK\a
_diffrn_radiation_wavelength 0.71073
_diffrn_reflns_av_R_equivalents 0.0372
_diffrn_reflns_av_unetI/netI 0.0187
_diffrn_reflns_Laue_measured_fraction_full 0.994
_diffrn_reflns_Laue_measured_fraction_max 0.994
_diffrn_reflns_limit_h_max 23
_diffrn_reflns_limit_h_min -23
_diffrn_reflns_limit_k_max 9
_diffrn_reflns_limit_k_min -9
_diffrn_reflns_limit_l_max 26
_diffrn_reflns_limit_l_min -26
_diffrn_reflns_number 71268
_diffrn_reflns_point_group_measured_fraction_full 0.994
_diffrn_reflns_point_group_measured_fraction_max 0.994
_diffrn_reflns_theta_full 25.242
_diffrn_reflns_theta_max 30.654
_diffrn_reflns_theta_min 2.177
_diffrn_standards_number 0
_exptl_absorpt_coefficient_mu 1.187
_exptl_absorpt_correction_T_max 0.7461
_exptl_absorpt_correction_T_min 0.6519
_exptl_absorpt_correction_type multi-scan
_exptl_absorpt_process_details
'SADABS-2016/2 (Bruker,2016/2) was used for absorption correction. wR2(int) was 0.1029 before and 0.0603 after correction. The Ratio of minimum to maximum transmission is 0.8737. The \l/2 correction factor is Not present.'
_exptl_crystal_colour orange
_exptl_crystal_colour_primary orange
_exptl_crystal_density_diffrn 1.818
_exptl_crystal_description prism
_exptl_crystal_F_000 1188
_exptl_crystal_size_max 0.528
_exptl_crystal_size_mid 0.329
_exptl_crystal_size_min 0.238
_refine_diff_density_max 0.814
_refine_diff_density_min -0.522
_refine_diff_density_rms 0.117
_refine_ls_extinction_coef 0.0022(4)
_refine_ls_extinction_expression Fc^*^=kFc[1+0.001xFc^2^\l^3^/sin(2\q)]^-1/4^
_refine_ls_extinction_method 'SHELXL-2018/3 (Sheldrick 2018)'
_refine_ls_goodness_of_fit_ref 1.136
_refine_ls_hydrogen_treatment mixed
_refine_ls_matrix_type full
_refine_ls_number_parameters 323
_refine_ls_number_reflns 6465
_refine_ls_number_restraints 6
_refine_ls_restrained_S_all 1.135
_refine_ls_R_factor_all 0.0359
_refine_ls_R_factor_gt 0.0315
_refine_ls_shift/su_max 0.001
_refine_ls_shift/su_mean 0.000
_refine_ls_structure_factor_coef Fsqd
_refine_ls_weighting_details 'w=1/[\s^2^(Fo^2^)+(0.0216P)^2^+3.5978P] where P=(Fo^2^+2Fc^2^)/3'
_refine_ls_weighting_scheme calc
_refine_ls_wR_factor_gt 0.0768
_refine_ls_wR_factor_ref 0.0793
_reflns_Friedel_coverage 0.000
_reflns_number_gt 5927
_reflns_number_total 6465
_reflns_threshold_expression 'I > 2\s(I)'
_cod_data_source_file nz0c00761_si_002.cif
_cod_data_source_block K2FeDTPA
_cod_depositor_comments 'Adding full bibliography for 4517651.cif.'
_cod_database_code 4517651
_shelx_shelxl_version_number 2018/3
_shelx_space_group_comment
;
The symmetry employed for this shelxl refinement is uniquely defined
by the following loop, which should always be used as a source of
symmetry information in preference to the above space-group names.
They are only intended as comments.
;
_shelx_estimated_absorpt_t_max 0.765
_shelx_estimated_absorpt_t_min 0.573
_olex2_refinement_description
;
1. Fixed Uiso
 At 1.2 times of:
  All C(H,H) groups
 At 1.5 times of:
  All O(H,H) groups
2. Restrained distances
 O11-H11B = O11-H11A = O12_$1-H12B_$1 = O12_$1-H12A_$1
 0.87 with sigma of 0.02
 O13-H13D = O13-H13C
 0.87 with sigma of 0.02
3.a Secondary CH2 refined with riding coordinates:
 C5(H5A,H5B), C6(H6A,H6B), C7(H7A,H7B), C8(H8A,H8B), C10(H10A,H10B), C11(H11C,
 H11D), C12(H12C,H12D), C13(H13A,H13B), C14(H14A,H14B)
;
_olex2_submission_special_instructions 'No special instructions were received'

loop_
_space_group_symop_operation_xyz
'x, y, z'
'-x, y, -z+1/2'
'-x, -y, -z'
'x, -y, z-1/2'

loop_
_atom_site_label
_atom_site_type_symbol
_atom_site_fract_x
_atom_site_fract_y
_atom_site_fract_z
_atom_site_U_iso_or_equiv
_atom_site_adp_type
_atom_site_occupancy
_atom_site_site_symmetry_order
_atom_site_calc_flag
_atom_site_refinement_flags_posn
_atom_site_refinement_flags_adp
_atom_site_refinement_flags_occupancy
_atom_site_disorder_assembly
_atom_site_disorder_group
Fe1 Fe 0.22970(2) 0.38550(3) 0.38976(2) 0.00756(6) Uani 1 1 d . . . . .
K1 K 0.39186(2) 1.00176(5) 0.18111(2) 0.01229(8) Uani 1 1 d . . . . .
H11A H 0.6174(11) 0.149(5) 0.1767(16) 0.038(8) Uiso 1 1 d D . . . .
H11B H 0.5420(17) 0.207(4) 0.1452(12) 0.034(8) Uiso 1 1 d D . . . .
K2 K 0.500000 0.47173(8) 0.250000 0.01547(10) Uani 1 2 d S T P . .
H12A H 0.5488(13) 0.237(4) 0.6435(13) 0.032(7) Uiso 1 1 d D . . . .
K3 K 0.500000 0.000000 0.500000 0.02236(13) Uani 1 2 d S T P . .
H12B H 0.5054(18) 0.357(3) 0.5951(15) 0.031(7) Uiso 1 1 d D . . . .
O1 O 0.12630(7) 0.25323(18) 0.40563(7) 0.0126(2) Uani 1 1 d . . . . .
O2 O 0.25868(7) 0.18294(18) 0.30971(6) 0.0122(2) Uani 1 1 d . . . . .
O3 O 0.30313(7) 0.18244(17) 0.44021(6) 0.0109(2) Uani 1 1 d . . . . .
O4 O 0.31278(7) 0.56707(18) 0.35895(6) 0.0115(2) Uani 1 1 d . . . . .
O5 O -0.01021(8) 0.2640(2) 0.41460(7) 0.0177(3) Uani 1 1 d . . . . .
O6 O 0.22313(8) 0.03515(19) 0.20617(7) 0.0151(2) Uani 1 1 d . . . . .
O7 O 0.34288(8) 0.02485(18) 0.54045(7) 0.0146(2) Uani 1 1 d . . . . .
O8 O 0.37205(7) 0.71415(18) 0.27136(7) 0.0134(2) Uani 1 1 d . . . . .
O9 O 0.36893(8) 0.62292(19) 0.63847(6) 0.0147(2) Uani 1 1 d . . . . .
O10 O 0.47779(8) 0.6621(2) 0.57419(7) 0.0177(3) Uani 1 1 d . . . . .
O11 O 0.56592(8) 0.1554(2) 0.18270(7) 0.0170(3) Uani 1 1 d D . . . .
O12 O 0.50438(8) 0.2481(2) 0.61548(8) 0.0182(3) Uani 1 1 d D . . . .
N1 N 0.14321(8) 0.6424(2) 0.41173(7) 0.0095(2) Uani 1 1 d . . . . .
N2 N 0.17114(8) 0.4848(2) 0.27727(7) 0.0089(2) Uani 1 1 d . . . . .
N3 N 0.26914(8) 0.49763(19) 0.50862(7) 0.0092(2) Uani 1 1 d . . . . .
C1 C 0.05801(10) 0.3419(2) 0.41578(8) 0.0116(3) Uani 1 1 d . . . . .
C2 C 0.21344(10) 0.1621(2) 0.25134(8) 0.0105(3) Uani 1 1 d . . . . .
C3 C 0.30806(10) 0.1618(2) 0.50843(8) 0.0103(3) Uani 1 1 d . . . . .
C4 C 0.31359(10) 0.6242(2) 0.29402(8) 0.0102(3) Uani 1 1 d . . . . .
C5 C 0.06458(10) 0.5559(2) 0.43218(9) 0.0114(3) Uani 1 1 d . . . . .
H5A H 0.017521 0.623480 0.406332 0.014 Uiso 1 1 calc R . . . .
H5B H 0.060201 0.575666 0.483999 0.014 Uiso 1 1 calc R . . . .
C6 C 0.14393(10) 0.3081(2) 0.23926(9) 0.0116(3) Uani 1 1 d . . . . .
H6A H 0.132764 0.334313 0.187563 0.014 Uiso 1 1 calc R . . . .
H6B H 0.092606 0.258353 0.258070 0.014 Uiso 1 1 calc R . . . .
C7 C 0.26764(10) 0.3178(2) 0.54993(8) 0.0109(3) Uani 1 1 d . . . . .
H7A H 0.209804 0.281807 0.557395 0.013 Uiso 1 1 calc R . . . .
H7B H 0.298105 0.335079 0.597278 0.013 Uiso 1 1 calc R . . . .
C8 C 0.24021(10) 0.5748(2) 0.24228(8) 0.0105(3) Uani 1 1 d . . . . .
H8A H 0.219959 0.693776 0.217750 0.013 Uiso 1 1 calc R . . . .
H8B H 0.258660 0.485697 0.205506 0.013 Uiso 1 1 calc R . . . .
C9 C 0.40286(11) 0.6222(2) 0.58094(9) 0.0127(3) Uani 1 1 d . . . . .
C10 C 0.35520(10) 0.5711(2) 0.50908(8) 0.0109(3) Uani 1 1 d . . . . .
H10A H 0.353924 0.687853 0.478783 0.013 Uiso 1 1 calc R . . . .
H10B H 0.388144 0.473372 0.485347 0.013 Uiso 1 1 calc R . . . .
C11 C 0.21209(10) 0.6458(2) 0.53297(8) 0.0113(3) Uani 1 1 d . . . . .
H11C H 0.241353 0.727986 0.569889 0.014 Uiso 1 1 calc R . . . .
H11D H 0.164801 0.583489 0.554206 0.014 Uiso 1 1 calc R . . . .
C12 C 0.10315(10) 0.6227(2) 0.28412(8) 0.0112(3) Uani 1 1 d . . . . .
H12C H 0.051712 0.553066 0.293291 0.013 Uiso 1 1 calc R . . . .
H12D H 0.092980 0.697030 0.239287 0.013 Uiso 1 1 calc R . . . .
C13 C 0.18110(10) 0.7675(2) 0.46952(9) 0.0108(3) Uani 1 1 d . . . . .
H13A H 0.139542 0.860927 0.484341 0.013 Uiso 1 1 calc R . . . .
H13B H 0.227757 0.840645 0.451669 0.013 Uiso 1 1 calc R . . . .
C14 C 0.12734(10) 0.7574(2) 0.34558(9) 0.0116(3) Uani 1 1 d . . . . .
H14A H 0.177742 0.830057 0.335603 0.014 Uiso 1 1 calc R . . . .
H14B H 0.082195 0.850680 0.351536 0.014 Uiso 1 1 calc R . . . .
O13 O 0.08616(10) 0.1035(2) 0.61684(10) 0.0283(3) Uani 1 1 d D . . . .
H13C H 0.1270(15) 0.055(5) 0.6414(16) 0.042 Uiso 1 1 d DR . . . .
H13D H 0.0573(18) 0.007(4) 0.6019(17) 0.042 Uiso 1 1 d DR . . . .

loop_
_atom_site_aniso_label
_atom_site_aniso_U_11
_atom_site_aniso_U_22
_atom_site_aniso_U_33
_atom_site_aniso_U_23
_atom_site_aniso_U_13
_atom_site_aniso_U_12
Fe1 0.00779(10) 0.00760(11) 0.00732(10) 0.00024(7) 0.00066(7) -0.00016(7)
K1 0.01590(16) 0.01070(15) 0.01005(15) 0.00130(11) -0.00045(11) -0.00112(12)
K2 0.0146(2) 0.0122(2) 0.0197(2) 0.000 0.00169(18) 0.000
K3 0.0303(3) 0.0140(2) 0.0249(3) -0.0032(2) 0.0163(2) -0.0039(2)
O1 0.0112(5) 0.0107(5) 0.0162(6) -0.0001(4) 0.0034(4) -0.0009(4)
O2 0.0143(5) 0.0122(5) 0.0098(5) -0.0013(4) -0.0014(4) 0.0024(4)
O3 0.0144(5) 0.0094(5) 0.0087(5) 0.0000(4) -0.0002(4) 0.0019(4)
O4 0.0115(5) 0.0138(5) 0.0093(5) 0.0019(4) 0.0004(4) -0.0030(4)
O5 0.0120(6) 0.0186(6) 0.0227(6) -0.0043(5) 0.0029(5) -0.0051(5)
O6 0.0187(6) 0.0130(6) 0.0133(5) -0.0041(4) -0.0008(4) 0.0018(5)
O7 0.0209(6) 0.0091(5) 0.0132(5) 0.0012(4) -0.0039(4) 0.0015(4)
O8 0.0130(5) 0.0135(6) 0.0139(5) 0.0040(4) 0.0025(4) -0.0021(4)
O9 0.0188(6) 0.0143(6) 0.0111(5) -0.0004(4) 0.0004(4) -0.0010(5)
O10 0.0163(6) 0.0195(6) 0.0167(6) -0.0026(5) -0.0028(5) -0.0022(5)
O11 0.0145(6) 0.0212(6) 0.0156(6) 0.0054(5) 0.0019(5) 0.0015(5)
O12 0.0154(6) 0.0177(6) 0.0210(6) 0.0020(5) -0.0020(5) -0.0004(5)
N1 0.0094(6) 0.0096(6) 0.0096(6) -0.0005(5) 0.0008(4) -0.0008(5)
N2 0.0088(6) 0.0081(6) 0.0098(6) -0.0003(5) 0.0000(4) 0.0002(4)
N3 0.0098(6) 0.0071(6) 0.0108(6) 0.0001(5) 0.0021(4) -0.0003(4)
C1 0.0119(7) 0.0137(7) 0.0093(6) -0.0010(5) 0.0014(5) -0.0017(6)
C2 0.0117(7) 0.0096(7) 0.0102(6) -0.0002(5) 0.0009(5) -0.0013(5)
C3 0.0111(7) 0.0086(7) 0.0108(7) 0.0001(5) -0.0016(5) -0.0024(5)
C4 0.0107(7) 0.0087(7) 0.0113(7) 0.0000(5) 0.0013(5) 0.0013(5)
C5 0.0094(7) 0.0123(7) 0.0127(7) -0.0023(6) 0.0023(5) -0.0004(5)
C6 0.0116(7) 0.0116(7) 0.0110(7) -0.0021(5) -0.0024(5) -0.0001(5)
C7 0.0148(7) 0.0090(7) 0.0090(6) 0.0006(5) 0.0015(5) -0.0008(5)
C8 0.0118(7) 0.0109(7) 0.0089(6) 0.0014(5) 0.0012(5) -0.0007(5)
C9 0.0195(8) 0.0068(6) 0.0115(7) -0.0010(5) 0.0001(6) 0.0020(6)
C10 0.0116(7) 0.0108(7) 0.0103(6) -0.0015(5) 0.0005(5) -0.0016(5)
C11 0.0118(7) 0.0123(7) 0.0100(6) -0.0020(5) 0.0021(5) 0.0011(5)
C12 0.0104(7) 0.0129(7) 0.0100(6) -0.0005(5) -0.0014(5) 0.0032(5)
C13 0.0126(7) 0.0076(6) 0.0121(7) -0.0023(5) 0.0000(5) -0.0003(5)
C14 0.0132(7) 0.0103(7) 0.0112(7) 0.0003(5) 0.0004(5) 0.0024(5)
O13 0.0264(8) 0.0168(7) 0.0392(9) -0.0017(6) -0.0133(6) 0.0014(6)

loop_
_atom_type_symbol
_atom_type_description
_atom_type_scat_dispersion_real
_atom_type_scat_dispersion_imag
_atom_type_scat_source
C C 0.0033 0.0016 'International Tables Vol C Tables 4.2.6.8 and 6.1.1.4'
H H 0.0000 0.0000 'International Tables Vol C Tables 4.2.6.8 and 6.1.1.4'
Fe Fe 0.3463 0.8444 'International Tables Vol C Tables 4.2.6.8 and 6.1.1.4'
K K 0.2009 0.2494 'International Tables Vol C Tables 4.2.6.8 and 6.1.1.4'
N N 0.0061 0.0033 'International Tables Vol C Tables 4.2.6.8 and 6.1.1.4'
O O 0.0106 0.0060 'International Tables Vol C Tables 4.2.6.8 and 6.1.1.4'

loop_
_geom_angle_atom_site_label_1
_geom_angle_atom_site_label_2
_geom_angle_atom_site_label_3
_geom_angle
_geom_angle_site_symmetry_1
_geom_angle_site_symmetry_3
_geom_angle_publ_flag
O1 Fe1 O2 91.97(5) . . ?
O1 Fe1 O3 94.62(5) . . ?
O1 Fe1 O4 164.19(5) . . ?
O1 Fe1 N1 78.39(5) . . ?
O1 Fe1 N2 89.03(5) . . ?
O1 Fe1 N3 100.44(5) . . ?
O2 Fe1 N1 142.94(5) . . ?
O2 Fe1 N2 69.95(5) . . ?
O2 Fe1 N3 144.02(5) . . ?
O3 Fe1 O2 73.62(5) . . ?
O3 Fe1 N1 142.14(5) . . ?
O3 Fe1 N2 143.50(5) . . ?
O3 Fe1 N3 71.82(5) . . ?
O4 Fe1 O2 91.36(5) . . ?
O4 Fe1 O3 101.15(5) . . ?
O4 Fe1 N1 89.70(5) . . ?
O4 Fe1 N2 77.62(5) . . ?
O4 Fe1 N3 85.73(5) . . ?
N1 Fe1 N2 74.14(5) . . ?
N1 Fe1 N3 72.99(5) . . ?
N2 Fe1 N3 143.03(5) . . ?
K2 K1 K1 57.302(7) 1_565 2_655 ?
K2 K1 K3 94.062(8) 1_565 2_665 ?
K3 K1 K1 97.256(14) 2_665 2_655 ?
O6 K1 K1 132.26(3) 1_565 2_655 ?
O6 K1 K2 107.10(3) 1_565 1_565 ?
O6 K1 K3 130.16(3) 1_565 2_665 ?
O6 K1 O11 152.63(4) 1_565 1_565 ?
O6 K1 O12 141.19(4) 1_565 4_565 ?
O6 K1 C2 19.72(4) 1_565 1_565 ?
O6 K1 C9 97.35(4) 1_565 4_575 ?
O7 K1 K1 140.46(3) 4_565 2_655 ?
O7 K1 K2 118.30(3) 4_565 1_565 ?
O7 K1 K3 43.49(3) 4_565 2_665 ?
O7 K1 O6 87.28(4) 4_565 1_565 ?
O7 K1 O9 75.95(4) 4_565 4_575 ?
O7 K1 O11 103.80(4) 4_565 1_565 ?
O7 K1 O11 161.48(4) 4_565 2_665 ?
O7 K1 O12 71.79(4) 4_565 4_565 ?
O7 K1 C2 101.72(4) 4_565 1_565 ?
O7 K1 C9 60.82(4) 4_565 4_575 ?
O8 K1 K1 75.09(3) . 2_655 ?
O8 K1 K2 119.63(3) . 1_565 ?
O8 K1 K3 129.14(3) . 2_665 ?
O8 K1 O6 77.84(4) . 1_565 ?
O8 K1 O7 122.04(4) . 4_565 ?
O8 K1 O9 151.75(4) . 4_575 ?
O8 K1 O11 74.82(4) . 2_665 ?
O8 K1 O11 114.77(4) . 1_565 ?
O8 K1 O12 85.99(4) . 4_565 ?
O8 K1 C2 81.59(4) . 1_565 ?
O8 K1 C9 173.95(4) . 4_575 ?
O9 K1 K1 105.54(3) 4_575 2_655 ?
O9 K1 K2 49.09(3) 4_575 1_565 ?
O9 K1 K3 79.09(3) 4_575 2_665 ?
O9 K1 O6 81.90(4) 4_575 1_565 ?
O9 K1 O11 85.54(4) 4_575 2_665 ?
O9 K1 O11 76.82(4) 4_575 1_565 ?
O9 K1 O12 121.81(4) 4_575 4_565 ?
O9 K1 C2 72.90(4) 4_575 1_565 ?
O9 K1 C9 22.26(4) 4_575 4_575 ?
O11 K1 K1 41.97(3) 1_565 2_655 ?
O11 K1 K1 45.90(3) 2_665 2_655 ?
O11 K1 K2 45.60(3) 1_565 1_565 ?
O11 K1 K2 45.89(3) 2_665 1_565 ?
O11 K1 K3 133.90(3) 2_665 2_665 ?
O11 K1 K3 62.11(3) 1_565 2_665 ?
O11 K1 O6 89.35(4) 2_665 1_565 ?
O11 K1 O11 72.15(5) 2_665 1_565 ?
O11 K1 O12 120.25(4) 2_665 4_565 ?
O11 K1 C2 71.47(4) 2_665 1_565 ?
O11 K1 C2 133.80(4) 1_565 1_565 ?
O11 K1 C9 68.05(4) 1_565 4_575 ?
O11 K1 C9 101.65(4) 2_665 4_575 ?
O12 K1 K1 74.68(3) 4_565 2_655 ?
O12 K1 K2 111.57(3) 4_565 1_565 ?
O12 K1 K3 44.56(3) 4_565 2_665 ?
O12 K1 O11 65.98(4) 4_565 1_565 ?
O12 K1 C2 159.92(4) 4_565 1_565 ?
O12 K1 C9 100.06(4) 4_565 4_575 ?
C2 K1 K1 116.69(3) 1_565 2_655 ?
C2 K1 K2 88.34(3) 1_565 1_565 ?
C2 K1 K3 140.42(3) 1_565 2_665 ?
C9 K1 K1 106.15(3) 4_575 2_655 ?
C9 K1 K2 57.99(3) 4_575 1_565 ?
C9 K1 K3 56.83(3) 4_575 2_665 ?
C9 K1 C2 92.65(4) 4_575 1_565 ?
O8 K2 O8 103.62(5) . 2_655 ?
O8 K2 O9 123.35(4) 2_655 4_565 ?
O8 K2 O9 74.15(4) 2_655 3_666 ?
O8 K2 O9 123.35(4) . 3_666 ?
O8 K2 O9 74.15(4) . 4_565 ?
O8 K2 O10 92.94(3) 2_655 4_565 ?
O8 K2 O10 106.56(3) 2_655 3_666 ?
O8 K2 O10 106.56(3) . 4_565 ?
O8 K2 O10 92.94(3) . 3_666 ?
O8 K2 O11 151.19(4) . . ?
O8 K2 O11 151.19(4) 2_655 2_655 ?
O8 K2 O11 95.67(4) . 2_655 ?
O8 K2 O11 95.66(4) 2_655 . ?
O8 K2 O12 78.61(4) . 4_565 ?
O8 K2 O12 56.19(4) 2_655 4_565 ?
O8 K2 O12 56.19(4) . 3_666 ?
O8 K2 O12 78.61(4) 2_655 3_666 ?
O8 K2 C4 123.31(4) 2_655 . ?
O8 K2 C4 20.16(4) . . ?
O8 K2 C4 123.30(4) . 2_655 ?
O8 K2 C4 20.16(4) 2_655 2_655 ?
O9 K2 O9 154.15(5) 4_565 3_666 ?
O9 K2 O10 130.01(4) 3_666 4_565 ?
O9 K2 O10 40.13(3) 3_666 3_666 ?
O9 K2 O10 130.01(3) 4_565 3_666 ?
O9 K2 O10 40.13(3) 4_565 4_565 ?
O9 K2 O12 68.40(4) 4_565 4_565 ?
O9 K2 O12 129.85(4) 4_565 3_666 ?
O9 K2 O12 129.85(4) 3_666 4_565 ?
O9 K2 O12 68.40(4) 3_666 3_666 ?
O9 K2 C4 68.41(4) 3_666 2_655 ?
O9 K2 C4 68.41(4) 4_565 . ?
O9 K2 C4 120.59(4) 3_666 . ?
O9 K2 C4 120.59(4) 4_565 2_655 ?
O10 K2 O10 148.44(5) 4_565 3_666 ?
O11 K2 O9 77.41(4) . 4_565 ?
O11 K2 O9 77.40(4) 2_655 3_666 ?
O11 K2 O9 82.26(4) 2_655 4_565 ?
O11 K2 O9 82.26(4) . 3_666 ?
O11 K2 O10 101.94(4) . 3_666 ?
O11 K2 O10 101.94(4) 2_655 4_565 ?
O11 K2 O10 50.53(4) 2_655 3_666 ?
O11 K2 O10 50.53(4) . 4_565 ?
O11 K2 O11 75.93(6) . 2_655 ?
O11 K2 O12 95.17(4) 2_655 3_666 ?
O11 K2 O12 95.17(4) . 4_565 ?
O11 K2 O12 150.60(4) . 3_666 ?
O11 K2 O12 150.60(4) 2_655 4_565 ?
O11 K2 C4 75.81(4) . 2_655 ?
O11 K2 C4 75.81(4) 2_655 . ?
O11 K2 C4 137.90(4) 2_655 2_655 ?
O11 K2 C4 137.90(4) . . ?
O12 K2 O10 53.85(3) 4_565 4_565 ?
O12 K2 O10 157.13(4) 3_666 4_565 ?
O12 K2 O10 157.13(4) 4_565 3_666 ?
O12 K2 O10 53.85(3) 3_666 3_666 ?
O12 K2 O12 104.87(5) 4_565 3_666 ?
O12 K2 C4 62.55(4) 4_565 2_655 ?
O12 K2 C4 94.41(4) 3_666 2_655 ?
O12 K2 C4 94.41(4) 4_565 . ?
O12 K2 C4 62.55(4) 3_666 . ?
C4 K2 O10 83.04(4) . 3_666 ?
C4 K2 O10 107.01(4) . 4_565 ?
C4 K2 O10 83.04(4) 2_655 4_565 ?
C4 K2 O10 107.01(4) 2_655 3_666 ?
C4 K2 C4 143.27(6) 2_655 . ?
K1 K3 K1 180.0 2_645 4_566 ?
O7 K3 K1 43.23(3) 3_656 2_645 ?
O7 K3 K1 43.23(3) . 4_566 ?
O7 K3 K1 136.77(3) 3_656 4_566 ?
O7 K3 K1 136.77(3) . 2_645 ?
O7 K3 O7 180.0 . 3_656 ?
O7 K3 O10 104.32(4) . 3_666 ?
O7 K3 O10 75.68(4) . 1_545 ?
O7 K3 O10 75.68(4) 3_656 3_666 ?
O7 K3 O10 104.32(4) 3_656 1_545 ?
O7 K3 O12 106.87(4) . 3_656 ?
O7 K3 O12 106.87(4) 3_656 . ?
O7 K3 O12 73.13(4) . . ?
O7 K3 O12 73.13(4) 3_656 3_656 ?
O7 K3 C3 159.28(4) . 3_656 ?
O7 K3 C3 20.72(4) . . ?
O7 K3 C3 159.28(4) 3_656 . ?
O7 K3 C3 20.72(4) 3_656 3_656 ?
O7 K3 C9 57.30(4) 3_656 3_666 ?
O7 K3 C9 122.70(4) . 3_666 ?
O7 K3 C9 122.70(4) 3_656 1_545 ?
O7 K3 C9 57.30(4) . 1_545 ?
O10 K3 K1 121.34(3) 3_666 4_566 ?
O10 K3 K1 58.66(3) 3_666 2_645 ?
O10 K3 K1 121.34(3) 1_545 2_645 ?
O10 K3 K1 58.66(3) 1_545 4_566 ?
O10 K3 O10 180.0 3_666 1_545 ?
O10 K3 C3 96.03(4) 3_666 3_656 ?
O10 K3 C3 83.97(4) 1_545 3_656 ?
O10 K3 C3 83.97(4) 3_666 . ?
O10 K3 C3 96.03(4) 1_545 . ?
O10 K3 C9 19.45(4) 3_666 3_666 ?
O10 K3 C9 160.55(4) 3_666 1_545 ?
O10 K3 C9 160.55(4) 1_545 3_666 ?
O10 K3 C9 19.45(4) 1_545 1_545 ?
O12 K3 K1 133.42(3) 3_656 4_566 ?
O12 K3 K1 133.42(3) . 2_645 ?
O12 K3 K1 46.58(3) 3_656 2_645 ?
O12 K3 K1 46.58(3) . 4_566 ?
O12 K3 O10 82.47(4) 3_656 1_545 ?
O12 K3 O10 97.53(4) 3_656 3_666 ?
O12 K3 O10 97.53(4) . 1_545 ?
O12 K3 O10 82.47(4) . 3_666 ?
O12 K3 O12 180.0 3_656 . ?
O12 K3 C3 106.28(4) 3_656 . ?
O12 K3 C3 106.28(4) . 3_656 ?
O12 K3 C3 73.72(4) . . ?
O12 K3 C3 73.72(4) 3_656 3_656 ?
O12 K3 C9 83.47(4) 3_656 1_545 ?
O12 K3 C9 96.53(4) 3_656 3_666 ?
O12 K3 C9 96.53(4) . 1_545 ?
O12 K3 C9 83.47(4) . 3_666 ?
C3 K3 K1 121.30(3) . 2_645 ?
C3 K3 K1 58.70(3) . 4_566 ?
C3 K3 K1 58.70(3) 3_656 2_645 ?
C3 K3 K1 121.30(3) 3_656 4_566 ?
C3 K3 C3 180.0 . 3_656 ?
C3 K3 C9 77.15(4) 3_656 3_666 ?
C3 K3 C9 102.85(4) 3_656 1_545 ?
C3 K3 C9 77.16(4) . 1_545 ?
C3 K3 C9 102.84(4) . 3_666 ?
C9 K3 K1 128.78(3) 3_666 4_566 ?
C9 K3 K1 51.22(3) 1_545 4_566 ?
C9 K3 K1 51.22(3) 3_666 2_645 ?
C9 K3 K1 128.78(3) 1_545 2_645 ?
C9 K3 C9 180.0 3_666 1_545 ?
C1 O1 Fe1 123.47(11) . . ?
C2 O2 Fe1 122.31(10) . . ?
C3 O3 Fe1 122.09(11) . . ?
C4 O4 Fe1 122.38(10) . . ?
C2 O6 K1 110.31(10) . 1_545 ?
K1 O7 K3 93.28(4) 4_566 . ?
C3 O7 K1 127.96(11) . 4_566 ?
C3 O7 K3 108.36(11) . . ?
K1 O8 K2 103.95(4) . . ?
C4 O8 K1 137.12(11) . . ?
C4 O8 K2 110.45(10) . . ?
K1 O9 K2 86.03(4) 4_576 3_666 ?
C9 O9 K1 101.36(10) . 4_576 ?
C9 O9 K2 105.85(11) . 3_666 ?
K3 O10 K2 135.07(5) 1_565 3_666 ?
C9 O10 K2 82.78(10) . 3_666 ?
C9 O10 K3 113.60(11) . 1_565 ?
K1 O11 K1 92.12(4) 2_645 1_545 ?
K2 O11 K1 87.84(4) . 2_645 ?
K2 O11 K1 83.87(4) . 1_545 ?
K1 O12 K2 88.63(4) 4_566 3_666 ?
K3 O12 K1 88.86(4) . 4_566 ?
K3 O12 K2 177.09(5) . 3_666 ?
C5 N1 Fe1 105.98(10) . . ?
C5 N1 C13 111.28(12) . . ?
C13 N1 Fe1 110.96(9) . . ?
C14 N1 Fe1 109.47(9) . . ?
C14 N1 C5 109.71(13) . . ?
C14 N1 C13 109.39(13) . . ?
C6 N2 Fe1 106.01(9) . . ?
C6 N2 C8 110.27(12) . . ?
C6 N2 C12 112.78(12) . . ?
C8 N2 Fe1 104.81(9) . . ?
C12 N2 Fe1 111.45(9) . . ?
C12 N2 C8 111.11(13) . . ?
C7 N3 Fe1 101.54(9) . . ?
C7 N3 C10 110.01(13) . . ?
C7 N3 C11 113.11(12) . . ?
C10 N3 Fe1 107.45(9) . . ?
C11 N3 Fe1 112.62(9) . . ?
C11 N3 C10 111.57(13) . . ?
O1 C1 C5 116.64(14) . . ?
O5 C1 O1 124.43(16) . . ?
O5 C1 C5 118.90(15) . . ?
O2 C2 K1 85.52(9) . 1_545 ?
O2 C2 C6 114.96(14) . . ?
O6 C2 K1 49.97(9) . 1_545 ?
O6 C2 O2 124.83(15) . . ?
O6 C2 C6 120.21(14) . . ?
C6 C2 K1 142.29(10) . 1_545 ?
O3 C3 K3 88.70(9) . . ?
O3 C3 C7 115.91(14) . . ?
O7 C3 K3 50.92(9) . . ?
O7 C3 O3 124.10(15) . . ?
O7 C3 C7 119.99(14) . . ?
C7 C3 K3 135.29(10) . . ?
O4 C4 K2 102.15(10) . . ?
O4 C4 C8 118.29(14) . . ?
O8 C4 K2 49.39(8) . . ?
O8 C4 O4 123.14(15) . . ?
O8 C4 C8 118.55(14) . . ?
C8 C4 K2 116.51(10) . . ?
N1 C5 C1 113.06(13) . . ?
N2 C6 C2 107.08(12) . . ?
N3 C7 C3 108.17(13) . . ?
N2 C8 C4 113.23(13) . . ?
K1 C9 K2 70.35(3) 4_576 3_666 ?
K1 C9 K3 71.95(3) 4_576 1_565 ?
K3 C9 K2 110.55(5) 1_565 3_666 ?
O9 C9 K1 56.38(9) . 4_576 ?
O9 C9 K2 54.04(9) . 3_666 ?
O9 C9 K3 128.33(11) . 1_565 ?
O9 C9 O10 125.24(16) . . ?
O9 C9 C10 122.18(15) . . ?
O10 C9 K1 88.68(10) . 4_576 ?
O10 C9 K2 76.24(10) . 3_666 ?
O10 C9 K3 46.95(9) . 1_565 ?
O10 C9 C10 112.58(14) . . ?
C10 C9 K1 130.42(10) . 4_576 ?
C10 C9 K2 155.65(11) . 3_666 ?
C10 C9 K3 90.29(9) . 1_565 ?
N3 C10 C9 119.42(13) . . ?
N3 C11 C13 108.86(13) . . ?
N2 C12 C14 108.48(12) . . ?
N1 C13 C11 109.94(13) . . ?
N1 C14 C12 108.89(13) . . ?

loop_
_geom_bond_atom_site_label_1
_geom_bond_atom_site_label_2
_geom_bond_distance
_geom_bond_site_symmetry_2
_geom_bond_publ_flag
Fe1 O1 1.9531(12) . ?
Fe1 O2 2.1366(12) . ?
Fe1 O3 2.0319(12) . ?
Fe1 O4 1.9636(12) . ?
Fe1 N1 2.3255(14) . ?
Fe1 N2 2.3508(14) . ?
Fe1 N3 2.4024(14) . ?
K1 O6 2.8181(14) 1_565 ?
K1 O7 2.7038(13) 4_565 ?
K1 O8 2.6546(13) . ?
K1 O9 2.7445(14) 4_575 ?
K1 O11 2.8054(14) 2_665 ?
K1 O11 3.0126(14) 1_565 ?
K1 O12 2.8628(14) 4_565 ?
K1 C2 3.4516(17) 1_565 ?
K1 C9 3.2312(17) 4_575 ?
K2 O8 2.7240(13) 2_655 ?
K2 O8 2.7240(13) . ?
K2 O9 2.9395(13) 4_565 ?
K2 O9 2.9395(13) 3_666 ?
K2 O10 3.4203(14) 3_666 ?
K2 O10 3.4203(14) 4_565 ?
K2 O11 2.7879(15) . ?
K2 O11 2.7879(15) 2_655 ?
K2 O12 3.1928(15) 3_666 ?
K2 O12 3.1928(15) 4_565 ?
K2 C4 3.3620(16) . ?
K2 C4 3.3620(16) 2_655 ?
K3 O7 2.7165(14) 3_656 ?
K3 O7 2.7165(14) . ?
K3 O10 2.7666(14) 1_545 ?
K3 O10 2.7666(14) 3_666 ?
K3 O12 2.7656(14) . ?
K3 O12 2.7656(14) 3_656 ?
K3 C3 3.3213(16) . ?
K3 C3 3.3213(16) 3_656 ?
K3 C9 3.4694(17) 3_666 ?
K3 C9 3.4694(17) 1_545 ?
O1 C1 1.293(2) . ?
O2 C2 1.2786(19) . ?
O3 C3 1.2846(19) . ?
O4 C4 1.2826(19) . ?
O5 C1 1.229(2) . ?
O6 C2 1.242(2) . ?
O7 C3 1.238(2) . ?
O8 C4 1.2367(19) . ?
O9 C9 1.248(2) . ?
O10 C9 1.261(2) . ?
N1 C5 1.485(2) . ?
N1 C13 1.485(2) . ?
N1 C14 1.482(2) . ?
N2 C6 1.471(2) . ?
N2 C8 1.478(2) . ?
N2 C12 1.473(2) . ?
N3 C7 1.471(2) . ?
N3 C10 1.484(2) . ?
N3 C11 1.479(2) . ?
C1 C5 1.520(2) . ?
C2 C6 1.519(2) . ?
C3 C7 1.513(2) . ?
C4 C8 1.516(2) . ?
C9 C10 1.543(2) . ?
C11 C13 1.514(2) . ?
C12 C14 1.513(2) . ?
